data_4029103
loop_
_publ_author_name
'Wu, Tien-Lin'
'Chou, Ho-Hsiu'
'Huang, Pei-Yun'
'Cheng, Chien-Hong'
'Liu, Rai-Shung'

_publ_section_title
;
 3,6,9,12-Tetrasubstituted chrysenes: synthesis, photophysical properties,
 and application as blue fluorescent OLED.
;
_journal_issue 1
_journal_name_full 'The Journal of organic chemistry'
_journal_page_first 267
_journal_page_last 274
_journal_paper_doi 10.1021/jo402429q
_journal_volume 79
_journal_year 2014
_chemical_formula_moiety 'C74 H92'
_chemical_formula_sum 'C74 H92'
_chemical_formula_weight 981.48
_chemical_name_systematic
;
 ?
;
_space_group_IT_number 14
_symmetry_cell_setting monoclinic
_symmetry_space_group_name_Hall '-P 2ybc'
_symmetry_space_group_name_H-M 'P 1 21/c 1'
_atom_sites_solution_hydrogens geom
_atom_sites_solution_primary direct
_atom_sites_solution_secondary difmap
_audit_creation_method SHELXL-97
_cell_angle_alpha 90.00
_cell_angle_beta 99.865(3)
_cell_angle_gamma 90.00
_cell_formula_units_Z 2
_cell_length_a 9.1627(4)
_cell_length_b 25.9283(11)
_cell_length_c 13.6312(6)
_cell_measurement_reflns_used 0
_cell_measurement_temperature 200(2)
_cell_measurement_theta_max 0
_cell_measurement_theta_min 0
_cell_volume 3190.5(2)
_computing_molecular_graphics 'Ortep-3 for Windows (Farrugia, 1997)'
_computing_publication_material 'WinGX publication routines (Farrugia, 1999)'
_computing_structure_refinement 'SHELXL-97 (Sheldrick, 1997)'
_computing_structure_solution 'SHELXS-86 (Sheldrick, 1986)'
_diffrn_ambient_temperature 200(2)
_diffrn_measured_fraction_theta_full 0.991
_diffrn_measured_fraction_theta_max 0.991
_diffrn_radiation_monochromator graphite
_diffrn_radiation_source 'fine-focus sealed tube'
_diffrn_radiation_type MoK\a
_diffrn_radiation_wavelength 0.71073
_diffrn_reflns_av_R_equivalents 0.0688
_diffrn_reflns_av_sigmaI/netI 0.0972
_diffrn_reflns_limit_h_max 6
_diffrn_reflns_limit_h_min -10
_diffrn_reflns_limit_k_max 30
_diffrn_reflns_limit_k_min -28
_diffrn_reflns_limit_l_max 16
_diffrn_reflns_limit_l_min -12
_diffrn_reflns_number 22165
_diffrn_reflns_theta_full 25.05
_diffrn_reflns_theta_max 25.05
_diffrn_reflns_theta_min 1.71
_exptl_absorpt_coefficient_mu 0.057
_exptl_absorpt_correction_T_max 0.9955
_exptl_absorpt_correction_T_min 0.9881
_exptl_absorpt_correction_type multi-scan
_exptl_crystal_colour colorless
_exptl_crystal_density_diffrn 1.022
_exptl_crystal_density_method 'not measured'
_exptl_crystal_description prism
_exptl_crystal_F_000 1072
_exptl_crystal_size_max 0.21
_exptl_crystal_size_mid 0.20
_exptl_crystal_size_min 0.08
_refine_diff_density_max 0.515
_refine_diff_density_min -0.396
_refine_diff_density_rms 0.054
_refine_ls_extinction_method none
_refine_ls_goodness_of_fit_ref 1.047
_refine_ls_hydrogen_treatment constr
_refine_ls_matrix_type full
_refine_ls_number_parameters 357
_refine_ls_number_reflns 5592
_refine_ls_number_restraints 0
_refine_ls_restrained_S_all 1.047
_refine_ls_R_factor_all 0.1645
_refine_ls_R_factor_gt 0.0862
_refine_ls_shift/su_max 0.008
_refine_ls_shift/su_mean 0.001
_refine_ls_structure_factor_coef Fsqd
_refine_ls_weighting_details 'calc w=1/[\s^2^(Fo^2^)+(0.1028P)^2^+2.1582P] where P=(Fo^2^+2Fc^2^)/3'
_refine_ls_weighting_scheme calc
_refine_ls_wR_factor_gt 0.2073
_refine_ls_wR_factor_ref 0.2511
_reflns_number_gt 2927
_reflns_number_total 5592
_reflns_threshold_expression >2sigma(I)
_cod_data_source_file jo402429q_si_001.cif
_cod_data_source_block a14888
_cod_original_sg_symbol_H-M 'P 21/c'
_cod_database_code 4029103

loop_
_symmetry_equiv_pos_as_xyz
'x, y, z'
'-x, y+1/2, -z+1/2'
'-x, -y, -z'
'x, -y-1/2, z-1/2'

loop_
_atom_site_label
_atom_site_type_symbol
_atom_site_fract_x
_atom_site_fract_y
_atom_site_fract_z
_atom_site_U_iso_or_equiv
_atom_site_adp_type
_atom_site_occupancy
_atom_site_symmetry_multiplicity
_atom_site_calc_flag
_atom_site_refinement_flags
_atom_site_disorder_assembly
_atom_site_disorder_group
C1 C 0.8101(4) 0.48832(12) 0.8394(2) 0.0289(8) Uani 1 1 d . . .
C2 C 0.8344(4) 0.46560(13) 0.9306(2) 0.0306(9) Uani 1 1 d . . .
H2 H 0.7694 0.4388 0.9433 0.037 Uiso 1 1 calc R . .
C3 C 0.6888(4) 0.46715(13) 0.7634(2) 0.0307(8) Uani 1 1 d . A .
C4 C 0.5488(4) 0.45862(13) 0.7876(3) 0.0359(9) Uani 1 1 d . . .
H4 H 0.5291 0.4703 0.8501 0.043 Uiso 1 1 calc R . .
C5 C 0.4375(4) 0.43357(14) 0.7231(3) 0.0373(9) Uani 1 1 d . A .
C6 C 0.2877(4) 0.42171(17) 0.7520(3) 0.0573(12) Uani 1 1 d . . .
C7 C 0.2739(8) 0.4411(3) 0.8594(5) 0.059(2) Uiso 0.691(9) 1 d P A 1
H7A H 0.3027 0.4775 0.8662 0.088 Uiso 0.691(9) 1 calc PR A 1
H7B H 0.3392 0.4207 0.9092 0.088 Uiso 0.691(9) 1 calc PR A 1
H7C H 0.1712 0.4373 0.8697 0.088 Uiso 0.691(9) 1 calc PR A 1
C8 C 0.2532(10) 0.3649(3) 0.7445(8) 0.098(3) Uiso 0.691(9) 1 d P A 1
H8A H 0.1567 0.3586 0.7640 0.147 Uiso 0.691(9) 1 calc PR A 1
H8B H 0.3299 0.3458 0.7889 0.147 Uiso 0.691(9) 1 calc PR A 1
H8C H 0.2507 0.3534 0.6758 0.147 Uiso 0.691(9) 1 calc PR A 1
C9 C 0.1678(9) 0.4517(3) 0.6831(6) 0.090(3) Uiso 0.691(9) 1 d P A 1
H9A H 0.1874 0.4888 0.6908 0.135 Uiso 0.691(9) 1 calc PR A 1
H9B H 0.0707 0.4439 0.7003 0.135 Uiso 0.691(9) 1 calc PR A 1
H9C H 0.1686 0.4416 0.6139 0.135 Uiso 0.691(9) 1 calc PR A 1
C7' C 0.236(2) 0.4605(8) 0.8058(17) 0.097(7) Uiso 0.309(9) 1 d P A 2
H7'1 H 0.3024 0.4642 0.8700 0.145 Uiso 0.309(9) 1 calc PR A 2
H7'2 H 0.1364 0.4519 0.8171 0.145 Uiso 0.309(9) 1 calc PR A 2
H7'3 H 0.2336 0.4929 0.7687 0.145 Uiso 0.309(9) 1 calc PR A 2
C8' C 0.3100(18) 0.3675(6) 0.8111(13) 0.064(5) Uiso 0.309(9) 1 d P A 2
H8'1 H 0.3309 0.3403 0.7656 0.095 Uiso 0.309(9) 1 calc PR A 2
H8'2 H 0.2195 0.3590 0.8369 0.095 Uiso 0.309(9) 1 calc PR A 2
H8'3 H 0.3930 0.3704 0.8666 0.095 Uiso 0.309(9) 1 calc PR A 2
C9' C 0.176(2) 0.4006(8) 0.6628(13) 0.092(7) Uiso 0.309(9) 1 d P A 2
H9'1 H 0.2290 0.3799 0.6200 0.138 Uiso 0.309(9) 1 calc PR A 2
H9'2 H 0.1263 0.4295 0.6244 0.138 Uiso 0.309(9) 1 calc PR A 2
H9'3 H 0.1023 0.3790 0.6875 0.138 Uiso 0.309(9) 1 calc PR A 2
C10 C 0.4701(4) 0.41747(14) 0.6321(3) 0.0417(10) Uani 1 1 d . . .
H10 H 0.3954 0.4000 0.5873 0.050 Uiso 1 1 calc R A .
C11 C 0.6073(4) 0.42563(14) 0.6032(3) 0.0371(9) Uani 1 1 d . A .
C12 C 0.6382(5) 0.40584(17) 0.5026(3) 0.0494(11) Uani 1 1 d . . .
C13' C 0.758(2) 0.3633(7) 0.5219(13) 0.095(6) Uiso 0.325(7) 1 d P A 3
H13A H 0.7786 0.3504 0.4581 0.143 Uiso 0.325(7) 1 calc PR A 3
H13B H 0.7218 0.3349 0.5588 0.143 Uiso 0.325(7) 1 calc PR A 3
H13C H 0.8485 0.3775 0.5609 0.143 Uiso 0.325(7) 1 calc PR A 3
C14' C 0.503(3) 0.3822(10) 0.4398(17) 0.134(9) Uiso 0.325(7) 1 d P A 3
H14A H 0.5290 0.3694 0.3774 0.200 Uiso 0.325(7) 1 calc PR A 3
H14B H 0.4251 0.4083 0.4252 0.200 Uiso 0.325(7) 1 calc PR A 3
H14C H 0.4675 0.3535 0.4762 0.200 Uiso 0.325(7) 1 calc PR A 3
C15' C 0.7289(19) 0.4469(6) 0.4553(12) 0.075(5) Uiso 0.325(7) 1 d P A 3
H15A H 0.7486 0.4342 0.3911 0.113 Uiso 0.325(7) 1 calc PR A 3
H15B H 0.8230 0.4532 0.4999 0.113 Uiso 0.325(7) 1 calc PR A 3
H15C H 0.6723 0.4791 0.4451 0.113 Uiso 0.325(7) 1 calc PR A 3
C13 C 0.6146(9) 0.3475(3) 0.4961(5) 0.072(2) Uiso 0.675(7) 1 d P A 4
H13D H 0.5122 0.3395 0.5028 0.109 Uiso 0.675(7) 1 calc PR A 4
H13E H 0.6828 0.3306 0.5497 0.109 Uiso 0.675(7) 1 calc PR A 4
H13F H 0.6336 0.3351 0.4316 0.109 Uiso 0.675(7) 1 calc PR A 4
C14 C 0.5281(7) 0.4304(3) 0.4184(5) 0.056(2) Uiso 0.675(7) 1 d P A 4
H14D H 0.4271 0.4258 0.4316 0.085 Uiso 0.675(7) 1 calc PR A 4
H14E H 0.5372 0.4139 0.3551 0.085 Uiso 0.675(7) 1 calc PR A 4
H14F H 0.5495 0.4673 0.4147 0.085 Uiso 0.675(7) 1 calc PR A 4
C15 C 0.7950(9) 0.4148(4) 0.4878(6) 0.086(3) Uiso 0.675(7) 1 d P A 4
H15D H 0.8075 0.4017 0.4223 0.129 Uiso 0.675(7) 1 calc PR A 4
H15E H 0.8630 0.3967 0.5398 0.129 Uiso 0.675(7) 1 calc PR A 4
H15F H 0.8166 0.4518 0.4917 0.129 Uiso 0.675(7) 1 calc PR A 4
C16 C 0.7156(4) 0.45030(13) 0.6706(2) 0.0333(9) Uani 1 1 d . . .
H16 H 0.8105 0.4559 0.6533 0.040 Uiso 1 1 calc R A .
C17 C 0.9045(4) 0.53052(12) 0.8197(2) 0.0288(8) Uani 1 1 d . . .
C18 C 0.8819(4) 0.55750(13) 0.7286(3) 0.0344(9) Uani 1 1 d . . .
H18 H 0.8017 0.5480 0.6780 0.041 Uiso 1 1 calc R . .
C19 C 0.9734(4) 0.59723(13) 0.7114(3) 0.0350(9) Uani 1 1 d . . .
H19 H 0.9546 0.6149 0.6496 0.042 Uiso 1 1 calc R . .
C20 C 1.0950(4) 0.61225(13) 0.7842(2) 0.0317(9) Uani 1 1 d . . .
C21 C 1.1159(4) 0.58645(12) 0.8737(3) 0.0321(9) Uani 1 1 d . . .
H21 H 1.1964 0.5965 0.9236 0.038 Uiso 1 1 calc R . .
C22 C 1.0234(4) 0.54574(12) 0.8951(2) 0.0276(8) Uani 1 1 d . . .
C23 C 1.0472(4) 0.52006(12) 0.9912(2) 0.0274(8) Uani 1 1 d . . .
C24 C 1.1961(4) 0.65493(13) 0.7670(2) 0.0308(9) Uani 1 1 d . B .
C25 C 1.1427(4) 0.69820(13) 0.7100(3) 0.0377(9) Uani 1 1 d . . .
H25 H 1.0410 0.6998 0.6806 0.045 Uiso 1 1 calc R . .
C26 C 1.2365(4) 0.73871(14) 0.6958(3) 0.0379(9) Uani 1 1 d . B .
C27 C 1.1787(5) 0.78598(15) 0.6333(3) 0.0507(11) Uani 1 1 d . . .
C28 C 1.0175(10) 0.7797(3) 0.5816(8) 0.082(3) Uani 0.60 1 d P B 1
H28A H 0.9552 0.7718 0.6314 0.123 Uiso 0.60 1 calc PR B 1
H28B H 1.0107 0.7516 0.5331 0.123 Uiso 0.60 1 calc PR B 1
H28C H 0.9834 0.8119 0.5473 0.123 Uiso 0.60 1 calc PR B 1
C29 C 1.2743(13) 0.7979(4) 0.5598(7) 0.076(3) Uani 0.60 1 d P B 1
H29A H 1.2356 0.8282 0.5210 0.114 Uiso 0.60 1 calc PR B 1
H29B H 1.2759 0.7684 0.5150 0.114 Uiso 0.60 1 calc PR B 1
H29C H 1.3751 0.8050 0.5944 0.114 Uiso 0.60 1 calc PR B 1
C30 C 1.1822(11) 0.8332(3) 0.7072(6) 0.068(2) Uani 0.60 1 d P B 1
H30A H 1.1206 0.8254 0.7574 0.101 Uiso 0.60 1 calc PR B 1
H30B H 1.1437 0.8640 0.6697 0.101 Uiso 0.60 1 calc PR B 1
H30C H 1.2843 0.8395 0.7401 0.101 Uiso 0.60 1 calc PR B 1
C28' C 1.1206(18) 0.7665(5) 0.5209(9) 0.081(4) Uani 0.40 1 d P B 2
H28D H 1.2006 0.7481 0.4962 0.121 Uiso 0.40 1 calc PR B 2
H28E H 1.0899 0.7963 0.4780 0.121 Uiso 0.40 1 calc PR B 2
H28F H 1.0361 0.7432 0.5202 0.121 Uiso 0.40 1 calc PR B 2
C29' C 1.3077(18) 0.8246(6) 0.6170(14) 0.093(6) Uani 0.40 1 d P B 2
H29D H 1.3831 0.8058 0.5883 0.139 Uiso 0.40 1 calc PR B 2
H29E H 1.3529 0.8395 0.6811 0.139 Uiso 0.40 1 calc PR B 2
H29F H 1.2665 0.8523 0.5715 0.139 Uiso 0.40 1 calc PR B 2
C30' C 1.065(2) 0.8126(6) 0.6746(14) 0.105(6) Uani 0.40 1 d P B 2
H30D H 1.0311 0.8425 0.6331 0.157 Uiso 0.40 1 calc PR B 2
H30E H 1.1053 0.8241 0.7423 0.157 Uiso 0.40 1 calc PR B 2
H30F H 0.9816 0.7892 0.6765 0.157 Uiso 0.40 1 calc PR B 2
C31 C 1.3833(4) 0.73531(14) 0.7398(3) 0.0415(10) Uani 1 1 d . . .
H31 H 1.4471 0.7633 0.7317 0.050 Uiso 1 1 calc R B .
C32 C 1.4431(4) 0.69271(14) 0.7959(3) 0.0372(9) Uani 1 1 d . B .
C33 C 1.6078(4) 0.69217(16) 0.8419(3) 0.0521(11) Uani 1 1 d . . .
C34 C 1.7033(5) 0.70195(19) 0.7619(4) 0.0770(16) Uani 1 1 d . B .
H34A H 1.6834 0.6752 0.7105 0.116 Uiso 1 1 calc R . .
H34B H 1.8082 0.7010 0.7923 0.116 Uiso 1 1 calc R . .
H34C H 1.6792 0.7359 0.7316 0.116 Uiso 1 1 calc R . .
C35 C 1.6379(6) 0.7344(2) 0.9206(4) 0.0826(16) Uani 1 1 d . B .
H35A H 1.7433 0.7343 0.9500 0.124 Uiso 1 1 calc R . .
H35B H 1.5785 0.7280 0.9727 0.124 Uiso 1 1 calc R . .
H35C H 1.6113 0.7679 0.8897 0.124 Uiso 1 1 calc R . .
C36 C 1.6561(5) 0.6401(2) 0.8904(4) 0.0846(17) Uani 1 1 d . B .
H36A H 1.6374 0.6127 0.8401 0.127 Uiso 1 1 calc R . .
H36B H 1.5996 0.6330 0.9438 0.127 Uiso 1 1 calc R . .
H36C H 1.7620 0.6412 0.9181 0.127 Uiso 1 1 calc R . .
C37 C 1.3473(4) 0.65275(14) 0.8080(3) 0.0366(9) Uani 1 1 d . . .
H37 H 1.3849 0.6232 0.8450 0.044 Uiso 1 1 calc R B .

loop_
_atom_site_aniso_label
_atom_site_aniso_U_11
_atom_site_aniso_U_22
_atom_site_aniso_U_33
_atom_site_aniso_U_23
_atom_site_aniso_U_13
_atom_site_aniso_U_12
C1 0.031(2) 0.0268(19) 0.0290(19) -0.0058(15) 0.0052(17) -0.0011(16)
C2 0.028(2) 0.030(2) 0.035(2) -0.0058(16) 0.0079(17) -0.0061(16)
C3 0.032(2) 0.028(2) 0.032(2) 0.0000(15) 0.0042(17) -0.0006(16)
C4 0.037(2) 0.038(2) 0.035(2) 0.0012(17) 0.0098(19) 0.0028(18)
C5 0.026(2) 0.038(2) 0.047(2) 0.0003(18) 0.0056(19) 0.0012(17)
C6 0.040(3) 0.058(3) 0.075(3) -0.007(2) 0.012(2) -0.005(2)
C10 0.028(2) 0.042(2) 0.051(2) -0.0069(18) -0.0050(19) -0.0023(18)
C11 0.035(2) 0.039(2) 0.035(2) -0.0026(17) -0.0009(18) 0.0013(18)
C12 0.043(2) 0.064(3) 0.039(2) -0.015(2) -0.001(2) -0.006(2)
C16 0.027(2) 0.037(2) 0.035(2) -0.0024(17) 0.0051(18) 0.0001(17)
C17 0.033(2) 0.0269(19) 0.0278(19) -0.0047(15) 0.0088(17) -0.0011(16)
C18 0.034(2) 0.036(2) 0.032(2) 0.0009(16) 0.0025(17) -0.0023(17)
C19 0.040(2) 0.033(2) 0.031(2) 0.0063(16) 0.0061(18) -0.0018(18)
C20 0.036(2) 0.027(2) 0.033(2) -0.0025(16) 0.0081(18) -0.0031(16)
C21 0.037(2) 0.029(2) 0.0301(19) -0.0023(15) 0.0070(17) -0.0045(17)
C22 0.0290(19) 0.028(2) 0.0266(19) -0.0039(15) 0.0068(17) -0.0013(15)
C23 0.031(2) 0.0247(19) 0.0276(18) -0.0072(14) 0.0084(16) -0.0053(15)
C24 0.033(2) 0.028(2) 0.033(2) -0.0014(16) 0.0091(18) -0.0026(16)
C25 0.036(2) 0.036(2) 0.040(2) 0.0033(17) 0.0047(18) 0.0014(18)
C26 0.041(2) 0.031(2) 0.043(2) 0.0047(17) 0.010(2) 0.0023(18)
C27 0.050(3) 0.037(2) 0.063(3) 0.014(2) 0.003(2) -0.002(2)
C28 0.088(7) 0.045(5) 0.097(7) 0.035(5) -0.030(6) -0.003(5)
C29 0.103(9) 0.060(7) 0.073(7) 0.038(5) 0.036(7) 0.021(6)
C30 0.080(7) 0.038(5) 0.083(6) 0.003(4) 0.010(6) 0.005(5)
C28' 0.108(12) 0.065(9) 0.065(9) 0.023(7) 0.000(9) 0.016(9)
C29' 0.072(10) 0.052(10) 0.146(17) 0.064(10) -0.008(12) -0.006(9)
C30' 0.116(14) 0.068(11) 0.144(16) 0.036(11) 0.063(14) 0.056(10)
C31 0.045(3) 0.030(2) 0.051(2) 0.0053(18) 0.012(2) -0.0052(19)
C32 0.036(2) 0.036(2) 0.042(2) 0.0011(17) 0.0110(19) -0.0025(18)
C33 0.035(2) 0.054(3) 0.067(3) 0.005(2) 0.008(2) -0.004(2)
C34 0.042(3) 0.085(4) 0.109(4) 0.019(3) 0.028(3) 0.002(3)
C35 0.058(3) 0.090(4) 0.092(4) -0.015(3) -0.007(3) -0.009(3)
C36 0.043(3) 0.083(4) 0.119(4) 0.035(3) -0.011(3) 0.002(3)
C37 0.043(2) 0.030(2) 0.038(2) 0.0043(16) 0.0104(19) 0.0021(18)

loop_
_atom_type_symbol
_atom_type_description
_atom_type_scat_dispersion_real
_atom_type_scat_dispersion_imag
_atom_type_scat_source
C C 0.0033 0.0016 'International Tables Vol C Tables 4.2.6.8 and 6.1.1.4'
H H 0.0000 0.0000 'International Tables Vol C Tables 4.2.6.8 and 6.1.1.4'

loop_
_geom_angle_atom_site_label_1
_geom_angle_atom_site_label_2
_geom_angle_atom_site_label_3
_geom_angle
_geom_angle_site_symmetry_1
_geom_angle_site_symmetry_3
C2 C1 C17 119.2(3) . .
C2 C1 C3 117.6(3) . .
C17 C1 C3 123.2(3) . .
C1 C2 C23 123.5(3) . 3_767
C1 C2 H2 118.2 . .
C23 C2 H2 118.2 3_767 .
C16 C3 C4 118.4(3) . .
C16 C3 C1 121.2(3) . .
C4 C3 C1 120.0(3) . .
C5 C4 C3 121.9(3) . .
C5 C4 H4 119.0 . .
C3 C4 H4 119.0 . .
C4 C5 C10 117.3(3) . .
C4 C5 C6 121.8(3) . .
C10 C5 C6 120.8(4) . .
C7' C6 C8 131.6(10) . .
C7' C6 C5 113.4(9) . .
C8 C6 C5 111.6(5) . .
C7' C6 C9 71.4(10) . .
C8 C6 C9 109.6(6) . .
C5 C6 C9 108.8(4) . .
C7' C6 C9' 115.9(12) . .
C8 C6 C9' 59.9(8) . .
C5 C6 C9' 111.8(7) . .
C9 C6 C9' 52.4(7) . .
C7' C6 C7 34.9(9) . .
C8 C6 C7 109.1(5) . .
C5 C6 C7 113.3(4) . .
C9 C6 C7 104.2(5) . .
C9' C6 C7 134.1(8) . .
C7' C6 C8' 113.3(11) . .
C8 C6 C8' 35.9(6) . .
C5 C6 C8' 105.2(6) . .
C9 C6 C8' 139.9(7) . .
C9' C6 C8' 95.4(10) . .
C7 C6 C8' 80.7(7) . .
C6 C7 H7A 109.5 . .
C6 C7 H7B 109.5 . .
H7A C7 H7B 109.5 . .
C6 C7 H7C 109.5 . .
H7A C7 H7C 109.5 . .
H7B C7 H7C 109.5 . .
C6 C8 H8A 109.5 . .
C6 C8 H8B 109.5 . .
H8A C8 H8B 109.5 . .
C6 C8 H8C 109.5 . .
H8A C8 H8C 109.5 . .
H8B C8 H8C 109.5 . .
C6 C9 H9A 109.5 . .
C6 C9 H9B 109.5 . .
H9A C9 H9B 109.5 . .
C6 C9 H9C 109.5 . .
H9A C9 H9C 109.5 . .
H9B C9 H9C 109.5 . .
C6 C7' H7'1 109.5 . .
C6 C7' H7'2 109.5 . .
H7'1 C7' H7'2 109.5 . .
C6 C7' H7'3 109.5 . .
H7'1 C7' H7'3 109.5 . .
H7'2 C7' H7'3 109.5 . .
C6 C8' H8'1 109.5 . .
C6 C8' H8'2 109.5 . .
H8'1 C8' H8'2 109.5 . .
C6 C8' H8'3 109.4 . .
H8'1 C8' H8'3 109.5 . .
H8'2 C8' H8'3 109.5 . .
C6 C9' H9'1 109.5 . .
C6 C9' H9'2 109.5 . .
H9'1 C9' H9'2 109.5 . .
C6 C9' H9'3 109.5 . .
H9'1 C9' H9'3 109.5 . .
H9'2 C9' H9'3 109.5 . .
C5 C10 C11 123.3(4) . .
C5 C10 H10 118.4 . .
C11 C10 H10 118.4 . .
C16 C11 C10 117.3(3) . .
C16 C11 C12 121.7(3) . .
C10 C11 C12 120.9(3) . .
C15 C12 C14' 134.2(9) . .
C15 C12 C13 105.9(5) . .
C14' C12 C13 58.0(9) . .
C15 C12 C14 110.9(5) . .
C14' C12 C14 51.2(9) . .
C13 C12 C14 107.4(4) . .
C15 C12 C11 113.3(4) . .
C14' C12 C11 112.5(9) . .
C13 C12 C11 109.7(4) . .
C14 C12 C11 109.4(4) . .
C15 C12 C13' 57.8(7) . .
C14' C12 C13' 107.1(11) . .
C13 C12 C13' 52.6(7) . .
C14 C12 C13' 141.4(7) . .
C11 C12 C13' 108.7(7) . .
C15 C12 C15' 41.2(6) . .
C14' C12 C15' 119.2(11) . .
C13 C12 C15' 137.1(7) . .
C14 C12 C15' 74.6(7) . .
C11 C12 C15' 109.6(6) . .
C13' C12 C15' 98.4(9) . .
C12 C13' H13A 109.5 . .
C12 C13' H13B 109.5 . .
H13A C13' H13B 109.5 . .
C12 C13' H13C 109.4 . .
H13A C13' H13C 109.5 . .
H13B C13' H13C 109.5 . .
C12 C14' H14A 109.5 . .
C12 C14' H14B 109.5 . .
H14A C14' H14B 109.5 . .
C12 C14' H14C 109.5 . .
H14A C14' H14C 109.5 . .
H14B C14' H14C 109.5 . .
C12 C15' H15A 109.5 . .
C12 C15' H15B 109.5 . .
H15A C15' H15B 109.5 . .
C12 C15' H15C 109.4 . .
H15A C15' H15C 109.5 . .
H15B C15' H15C 109.5 . .
C12 C13 H13D 109.5 . .
C12 C13 H13E 109.5 . .
H13D C13 H13E 109.5 . .
C12 C13 H13F 109.5 . .
H13D C13 H13F 109.5 . .
H13E C13 H13F 109.5 . .
C12 C14 H14D 109.5 . .
C12 C14 H14E 109.5 . .
H14D C14 H14E 109.5 . .
C12 C14 H14F 109.5 . .
H14D C14 H14F 109.5 . .
H14E C14 H14F 109.5 . .
C12 C15 H15D 109.5 . .
C12 C15 H15E 109.5 . .
H15D C15 H15E 109.5 . .
C12 C15 H15F 109.4 . .
H15D C15 H15F 109.5 . .
H15E C15 H15F 109.5 . .
C11 C16 C3 121.8(3) . .
C11 C16 H16 119.1 . .
C3 C16 H16 119.1 . .
C18 C17 C22 118.6(3) . .
C18 C17 C1 122.4(3) . .
C22 C17 C1 119.0(3) . .
C19 C18 C17 121.4(3) . .
C19 C18 H18 119.3 . .
C17 C18 H18 119.3 . .
C18 C19 C20 121.2(3) . .
C18 C19 H19 119.4 . .
C20 C19 H19 119.4 . .
C21 C20 C19 117.5(3) . .
C21 C20 C24 120.4(3) . .
C19 C20 C24 122.1(3) . .
C20 C21 C22 123.2(3) . .
C20 C21 H21 118.4 . .
C22 C21 H21 118.4 . .
C21 C22 C17 118.1(3) . .
C21 C22 C23 121.7(3) . .
C17 C22 C23 120.3(3) . .
C23 C23 C2 118.4(4) 3_767 3_767
C23 C23 C22 119.6(4) 3_767 .
C2 C23 C22 122.0(3) 3_767 .
C25 C24 C37 118.6(3) . .
C25 C24 C20 120.9(3) . .
C37 C24 C20 120.4(3) . .
C26 C25 C24 121.0(3) . .
C26 C25 H25 119.5 . .
C24 C25 H25 119.5 . .
C31 C26 C25 118.1(3) . .
C31 C26 C27 120.7(3) . .
C25 C26 C27 121.2(3) . .
C30' C27 C29 136.0(8) . .
C30' C27 C28 61.7(9) . .
C29 C27 C28 110.4(7) . .
C30' C27 C26 111.7(6) . .
C29 C27 C26 110.9(5) . .
C28 C27 C26 112.6(4) . .
C30' C27 C30 47.0(8) . .
C29 C27 C30 108.7(6) . .
C28 C27 C30 106.7(6) . .
C26 C27 C30 107.3(4) . .
C30' C27 C29' 110.9(10) . .
C29 C27 C29' 39.7(7) . .
C28 C27 C29' 133.0(7) . .
C26 C27 C29' 112.7(6) . .
C30 C27 C29' 70.6(8) . .
C30' C27 C28' 112.2(11) . .
C29 C27 C28' 63.7(7) . .
C28 C27 C28' 52.8(6) . .
C26 C27 C28' 107.6(5) . .
C30 C27 C28' 144.4(6) . .
C29' C27 C28' 101.3(9) . .
C27 C28 H28A 109.5 . .
C27 C28 H28B 109.5 . .
H28A C28 H28B 109.5 . .
C27 C28 H28C 109.5 . .
H28A C28 H28C 109.5 . .
H28B C28 H28C 109.5 . .
C27 C29 H29A 109.5 . .
C27 C29 H29B 109.5 . .
H29A C29 H29B 109.5 . .
C27 C29 H29C 109.5 . .
H29A C29 H29C 109.5 . .
H29B C29 H29C 109.5 . .
C27 C30 H30A 109.5 . .
C27 C30 H30B 109.5 . .
H30A C30 H30B 109.5 . .
C27 C30 H30C 109.5 . .
H30A C30 H30C 109.5 . .
H30B C30 H30C 109.5 . .
C27 C28' H28D 109.5 . .
C27 C28' H28E 109.5 . .
H28D C28' H28E 109.5 . .
C27 C28' H28F 109.5 . .
H28D C28' H28F 109.5 . .
H28E C28' H28F 109.5 . .
C27 C29' H29D 109.5 . .
C27 C29' H29E 109.5 . .
H29D C29' H29E 109.5 . .
C27 C29' H29F 109.5 . .
H29D C29' H29F 109.5 . .
H29E C29' H29F 109.5 . .
C27 C30' H30D 109.5 . .
C27 C30' H30E 109.5 . .
H30D C30' H30E 109.5 . .
C27 C30' H30F 109.5 . .
H30D C30' H30F 109.5 . .
H30E C30' H30F 109.5 . .
C26 C31 C32 123.3(3) . .
C26 C31 H31 118.3 . .
C32 C31 H31 118.3 . .
C37 C32 C31 117.3(3) . .
C37 C32 C33 123.0(3) . .
C31 C32 C33 119.8(3) . .
C35 C33 C32 109.2(4) . .
C35 C33 C34 109.0(4) . .
C32 C33 C34 110.5(3) . .
C35 C33 C36 109.0(4) . .
C32 C33 C36 112.0(3) . .
C34 C33 C36 107.1(4) . .
C33 C34 H34A 109.5 . .
C33 C34 H34B 109.5 . .
H34A C34 H34B 109.5 . .
C33 C34 H34C 109.5 . .
H34A C34 H34C 109.5 . .
H34B C34 H34C 109.5 . .
C33 C35 H35A 109.5 . .
C33 C35 H35B 109.5 . .
H35A C35 H35B 109.5 . .
C33 C35 H35C 109.5 . .
H35A C35 H35C 109.5 . .
H35B C35 H35C 109.5 . .
C33 C36 H36A 109.5 . .
C33 C36 H36B 109.5 . .
H36A C36 H36B 109.5 . .
C33 C36 H36C 109.5 . .
H36A C36 H36C 109.5 . .
H36B C36 H36C 109.5 . .
C32 C37 C24 121.6(3) . .
C32 C37 H37 119.2 . .
C24 C37 H37 119.2 . .

loop_
_geom_bond_atom_site_label_1
_geom_bond_atom_site_label_2
_geom_bond_distance
_geom_bond_site_symmetry_2
C1 C2 1.360(5) .
C1 C17 1.448(4) .
C1 C3 1.489(5) .
C2 C23 1.433(5) 3_767
C2 H2 0.9500 .
C3 C16 1.398(4) .
C3 C4 1.396(5) .
C4 C5 1.389(5) .
C4 H4 0.9500 .
C5 C10 1.390(5) .
C5 C6 1.523(5) .
C6 C7' 1.373(19) .
C6 C8 1.506(9) .
C6 C9 1.530(9) .
C6 C9' 1.549(18) .
C6 C7 1.573(8) .
C6 C8' 1.615(15) .
C7 H7A 0.9800 .
C7 H7B 0.9800 .
C7 H7C 0.9800 .
C8 H8A 0.9800 .
C8 H8B 0.9800 .
C8 H8C 0.9800 .
C9 H9A 0.9800 .
C9 H9B 0.9800 .
C9 H9C 0.9800 .
C7' H7'1 0.9800 .
C7' H7'2 0.9800 .
C7' H7'3 0.9800 .
C8' H8'1 0.9800 .
C8' H8'2 0.9800 .
C8' H8'3 0.9800 .
C9' H9'1 0.9800 .
C9' H9'2 0.9800 .
C9' H9'3 0.9800 .
C10 C11 1.396(5) .
C10 H10 0.9500 .
C11 C16 1.388(5) .
C11 C12 1.535(5) .
C12 C15 1.502(9) .
C12 C14' 1.51(2) .
C12 C13 1.528(8) .
C12 C14 1.531(7) .
C12 C13' 1.545(18) .
C12 C15' 1.557(15) .
C13' H13A 0.9800 .
C13' H13B 0.9800 .
C13' H13C 0.9800 .
C14' H14A 0.9800 .
C14' H14B 0.9800 .
C14' H14C 0.9800 .
C15' H15A 0.9800 .
C15' H15B 0.9800 .
C15' H15C 0.9800 .
C13 H13D 0.9800 .
C13 H13E 0.9800 .
C13 H13F 0.9800 .
C14 H14D 0.9800 .
C14 H14E 0.9800 .
C14 H14F 0.9800 .
C15 H15D 0.9800 .
C15 H15E 0.9800 .
C15 H15F 0.9800 .
C16 H16 0.9500 .
C17 C18 1.410(5) .
C17 C22 1.420(4) .
C18 C19 1.373(5) .
C18 H18 0.9500 .
C19 C20 1.413(5) .
C19 H19 0.9500 .
C20 C21 1.377(5) .
C20 C24 1.488(5) .
C21 C22 1.415(4) .
C21 H21 0.9500 .
C22 C23 1.451(4) .
C23 C23 1.400(6) 3_767
C23 C2 1.433(5) 3_767
C24 C25 1.404(5) .
C24 C37 1.404(5) .
C25 C26 1.391(5) .
C25 H25 0.9500 .
C26 C31 1.379(5) .
C26 C27 1.534(5) .
C27 C30' 1.441(13) .
C27 C29 1.473(10) .
C27 C28 1.533(9) .
C27 C30 1.581(9) .
C27 C29' 1.594(15) .
C27 C28' 1.615(13) .
C28 H28A 0.9800 .
C28 H28B 0.9800 .
C28 H28C 0.9800 .
C29 H29A 0.9800 .
C29 H29B 0.9800 .
C29 H29C 0.9800 .
C30 H30A 0.9800 .
C30 H30B 0.9800 .
C30 H30C 0.9800 .
C28' H28D 0.9800 .
C28' H28E 0.9800 .
C28' H28F 0.9800 .
C29' H29D 0.9800 .
C29' H29E 0.9800 .
C29' H29F 0.9800 .
C30' H30D 0.9800 .
C30' H30E 0.9800 .
C30' H30F 0.9800 .
C31 C32 1.400(5) .
C31 H31 0.9500 .
C32 C37 1.386(5) .
C32 C33 1.532(5) .
C33 C35 1.523(6) .
C33 C34 1.532(6) .
C33 C36 1.535(6) .
C34 H34A 0.9800 .
C34 H34B 0.9800 .
C34 H34C 0.9800 .
C35 H35A 0.9800 .
C35 H35B 0.9800 .
C35 H35C 0.9800 .
C36 H36A 0.9800 .
C36 H36B 0.9800 .
C36 H36C 0.9800 .
C37 H37 0.9500 .
